data_7710108
loop_
_publ_author_name
'Zhang, Yue'
'Wang, Xiang'
'Wang, Yue'
'Xu, Na'
'Wang, Xiu-Li'

_publ_section_title
;
 Cobalt complexes tuned by Anderson-type polyoxometalates and bis-amide
 derivative ligands featuring a &#x2018;V&#x2019;-like connector for
 efficient ampere sensing and the visible-light catalytic reduction of
 Cr(vi)
;
_journal_name_full 'Dalton Transactions'
_journal_paper_doi 10.1039/D1DT04341B
_journal_year 2022
_chemical_formula_moiety 'C50 H45 Al Co2 Mo6 N8 O28, 4(H2 O)'
_chemical_formula_sum 'C50 H53 Al Co2 Mo6 N8 O32'
_chemical_formula_weight 1998.48
_space_group_crystal_system triclinic
_space_group_IT_number 2
_space_group_name_Hall '-P 1'
_space_group_name_H-M_alt 'P -1'
_atom_sites_solution_hydrogens mixed
_atom_sites_solution_primary dual
_audit_creation_date 2021-12-08
_audit_creation_method
;
Olex2 1.3-alpha
(compiled 2020.11.12 svn.r5f609507 for OlexSys, GUI svn.r6408)
;
_audit_update_record
;
2021-12-09 deposited with the CCDC.	2022-04-11 downloaded from the CCDC.
;
_cell_angle_alpha 106.693(2)
_cell_angle_beta 90.862(2)
_cell_angle_gamma 99.792(2)
_cell_formula_units_Z 1
_cell_length_a 6.8930(5)
_cell_length_b 11.8860(10)
_cell_length_c 19.7450(16)
_cell_measurement_reflns_used 1186
_cell_measurement_temperature 296.15
_cell_measurement_theta_max 25.127
_cell_measurement_theta_min 1.628
_cell_volume 1523.5(2)
_computing_cell_refinement 'SAINT+ Ver. 2016.5-0 (Bruker-AXS, 2016)'
_computing_data_collection 'APEX3 Ver. 2016.5-0 (Bruker-AXS, 2016)'
_computing_data_reduction 'SAINT+ Ver. 2016.5-0 (Bruker-AXS, 2016)'
_computing_molecular_graphics 'OLEX2 (Dolomanov et al., 2009)'
_computing_publication_material 'OLEX2 (Dolomanov et al., 2009)'
_computing_structure_refinement 'XL (Sheldrick, 2015b)'
_computing_structure_solution 'XT (Sheldrick, 2015a)'
_diffrn_ambient_temperature 296.15
_diffrn_detector 'charge-coupled device (CCD) area detector'
_diffrn_detector_area_resol_mean 7.9
_diffrn_detector_type 'Bruker APEX II'
_diffrn_measured_fraction_theta_full 1.000
_diffrn_measured_fraction_theta_max 0.996
_diffrn_measurement_device 'three-circle diffractometer'
_diffrn_measurement_device_type 'Bruker APEX II Quazar'
_diffrn_measurement_method '0.5\% \w and 0.5\% \f scans'
_diffrn_radiation_collimation 'focusing mirrors'
_diffrn_radiation_detector 'Bruker APEX II'
_diffrn_radiation_monochromator 'mirror optics'
_diffrn_radiation_probe x-ray
_diffrn_radiation_type 'Mo K\a'
_diffrn_radiation_wavelength 0.71073
_diffrn_radiation_xray_symbol K-L~3~
_diffrn_reflns_av_R_equivalents 0.0438
_diffrn_reflns_av_unetI/netI 0.0989
_diffrn_reflns_Laue_measured_fraction_full 1.000
_diffrn_reflns_Laue_measured_fraction_max 0.996
_diffrn_reflns_limit_h_max 8
_diffrn_reflns_limit_h_min -8
_diffrn_reflns_limit_k_max 14
_diffrn_reflns_limit_k_min -15
_diffrn_reflns_limit_l_max 24
_diffrn_reflns_limit_l_min -18
_diffrn_reflns_number 10071
_diffrn_reflns_point_group_measured_fraction_full 1.000
_diffrn_reflns_point_group_measured_fraction_max 0.996
_diffrn_reflns_theta_full 25.242
_diffrn_reflns_theta_max 26.742
_diffrn_reflns_theta_min 1.819
_diffrn_source 'microfocus sealed X-ray tube'
_diffrn_source_current 30.0
_diffrn_source_power 1.2
_diffrn_source_type 'Incoatec I\ms'
_diffrn_source_voltage 40.0
_diffrn_standards_number 0
_exptl_absorpt_coefficient_mu 1.841
_exptl_absorpt_correction_T_max 0.87
_exptl_absorpt_correction_T_min 0.86
_exptl_absorpt_correction_type multi-scan
_exptl_absorpt_process_details
;
SADABS-2016/2 (Krause et al., 2015) was used for absorption correction.
;
_exptl_crystal_colour green
_exptl_crystal_colour_primary green
_exptl_crystal_density_diffrn 2.178
_exptl_crystal_density_method 'not measured'
_exptl_crystal_description block
_exptl_crystal_F_000 984
_exptl_crystal_size_max 0.24
_exptl_crystal_size_mid 0.22
_exptl_crystal_size_min 0.2
_refine_diff_density_max 0.686
_refine_diff_density_min -2.037
_refine_diff_density_rms 0.183
_refine_ls_extinction_method none
_refine_ls_goodness_of_fit_ref 1.019
_refine_ls_hydrogen_treatment mixed
_refine_ls_matrix_type full
_refine_ls_number_parameters 466
_refine_ls_number_reflns 6438
_refine_ls_number_restraints 7
_refine_ls_restrained_S_all 1.019
_refine_ls_R_factor_all 0.1017
_refine_ls_R_factor_gt 0.0557
_refine_ls_shift/su_max 0.000
_refine_ls_shift/su_mean 0.000
_refine_ls_structure_factor_coef Fsqd
_refine_ls_weighting_details 'w=1/[\s^2^(Fo^2^)+(0.0641P)^2^+1.7031P] where P=(Fo^2^+2Fc^2^)/3'
_refine_ls_weighting_scheme calc
_refine_ls_wR_factor_gt 0.1255
_refine_ls_wR_factor_ref 0.1486
_reflns_Friedel_coverage 0.000
_reflns_number_gt 4156
_reflns_number_total 6438
_reflns_threshold_expression 'I > 2\s(I)'
_cod_data_source_file d1dt04341b2.cif
_cod_data_source_block 1
_cod_database_code 7710108
_shelx_shelxl_version_number 2018/3
_shelx_space_group_comment
;
The symmetry employed for this shelxl refinement is uniquely defined
by the following loop, which should always be used as a source of
symmetry information in preference to the above space-group names.
They are only intended as comments.
;
_olex2_refinement_description
;
1. Fixed Uiso
 At 1.2 times of:
  All C(H) groups, All C(H,H) groups, All N(H) groups
 At 1.5 times of:
  All O(H,H) groups
2. Restrained distances
 H2WA-H1WB
 2.4 with sigma of 0.02
3. Uiso/Uaniso restraints and constraints
Uanis(O2W) \\sim Ueq: with sigma of 0.01 and sigma for terminal atoms of 0.02
4. Others
 Fixed Sof: H9(0.5)
5.a Free rotating group:
 O1W(H1WA,H1WB), O2W(H2WA,H2WB)
5.b Secondary CH2 refined with riding coordinates:
 C16(H16A,H16B)
5.c Aromatic/amide H refined with riding coordinates:
 N3(H3), N4(H4), C1(H1), C4(H4A), C6(H6), C7(H7), C8(H8), C11(H11), C12(H12),
 C13(H13), C17(H17), C18(H18), C19(H19), C20(H20), C21(H21), C22(H22), C23(H23),
  C25(H25)
;
_olex2_submission_special_instructions 'No special instructions were received'

loop_
_space_group_symop_operation_xyz
'x, y, z'
'-x, -y, -z'

loop_
_atom_site_label
_atom_site_type_symbol
_atom_site_fract_x
_atom_site_fract_y
_atom_site_fract_z
_atom_site_U_iso_or_equiv
_atom_site_adp_type
_atom_site_occupancy
_atom_site_site_symmetry_order
_atom_site_calc_flag
_atom_site_refinement_flags_posn
_atom_site_refinement_flags_adp
_atom_site_refinement_flags_occupancy
_atom_site_disorder_assembly
_atom_site_disorder_group
Mo1 Mo -0.22027(10) 0.66704(6) 0.12682(4) 0.01910(18) Uani 1 1 d . . . . .
Mo2 Mo -0.25274(10) 0.69086(6) -0.03256(4) 0.02022(19) Uani 1 1 d . . . . .
Mo3 Mo 0.01782(9) 0.46940(6) 0.15926(4) 0.01963(18) Uani 1 1 d . . . . .
Co1 Co 0.51506(18) 0.45512(11) 0.20914(7) 0.0354(3) Uani 1 1 d . . . . .
Al1 Al 0.000000 0.500000 0.000000 0.0170(7) Uani 1 2 d S . P . .
O9 O -0.0260(8) 0.6623(4) 0.0386(3) 0.0206(12) Uani 1 1 d . . . . .
O11 O -0.0018(7) 0.6324(5) 0.1726(3) 0.0224(13) Uani 1 1 d . . . . .
O15 O -0.0436(7) 0.6833(4) -0.0962(3) 0.0210(12) Uani 1 1 d . . . . .
O6 O -0.3893(7) 0.6456(5) 0.0436(3) 0.0241(13) Uani 1 1 d . . . . .
O5 O -0.2004(7) 0.4950(5) -0.0682(3) 0.0192(12) Uani 1 1 d . . . . .
O10 O -0.1788(8) 0.4728(5) 0.0678(3) 0.0212(13) Uani 1 1 d . . . . .
O7 O -0.2211(9) 0.8405(5) -0.0015(3) 0.0334(15) Uani 1 1 d . . . . .
O3 O -0.4025(8) 0.6115(5) 0.1744(3) 0.0300(14) Uani 1 1 d . . . . .
O1 O 0.2247(8) 0.4945(5) 0.2149(3) 0.0267(13) Uani 1 1 d . . . . .
O2 O -0.4533(8) 0.6437(5) -0.0956(3) 0.0332(15) Uani 1 1 d . . . . .
O4 O -0.1838(8) 0.4268(5) 0.2021(3) 0.0282(14) Uani 1 1 d . . . . .
O12 O -0.1768(8) 0.8170(5) 0.1607(3) 0.0321(15) Uani 1 1 d . . . . .
O13 O 0.1445(9) -0.2586(6) 0.6772(4) 0.0443(18) Uani 1 1 d . . . . .
N1 N 0.5749(10) 0.5488(7) 0.3161(4) 0.0319(18) Uani 1 1 d . . . . .
O14 O 0.7334(10) 0.5776(6) 0.5563(4) 0.0491(19) Uani 1 1 d . . . . .
N2 N -0.3849(10) -0.2916(6) 0.7733(4) 0.0312(18) Uani 1 1 d . . . . .
N3 N 0.7861(11) 0.4077(7) 0.4744(4) 0.0348(18) Uani 1 1 d . . . . .
H3 H 0.789542 0.375510 0.429530 0.042 Uiso 1 1 calc R U . . .
N4 N 0.2386(10) -0.0638(6) 0.7407(4) 0.037(2) Uani 1 1 d . . . . .
H4 H 0.201944 -0.008596 0.773909 0.045 Uiso 1 1 calc R U . . .
C1 C -0.2111(13) -0.2781(8) 0.7427(5) 0.031(2) Uani 1 1 d . . . . .
H1 H -0.180374 -0.343908 0.708768 0.038 Uiso 1 1 calc R U . . .
C2 C 0.1102(12) -0.1692(8) 0.7215(5) 0.028(2) Uani 1 1 d . . . . .
C3 C -0.0764(13) -0.1714(8) 0.7591(5) 0.028(2) Uani 1 1 d . . . . .
C4 C 0.5179(13) -0.1027(8) 0.6634(5) 0.034(2) Uani 1 1 d . . . . .
H4A H 0.462135 -0.182735 0.643028 0.041 Uiso 1 1 calc R U . . .
C5 C 0.7851(12) 0.0608(8) 0.6713(5) 0.028(2) Uani 1 1 d . . . . .
C6 C 0.6353(12) 0.5007(8) 0.3652(5) 0.032(2) Uani 1 1 d . . . . .
H6 H 0.651842 0.421449 0.351082 0.038 Uiso 1 1 calc R U . . .
C7 C 0.6948(14) -0.0562(8) 0.6424(5) 0.038(2) Uani 1 1 d . . . . .
H7 H 0.755996 -0.105906 0.607367 0.045 Uiso 1 1 calc R U . . .
C8 C 0.6961(13) 0.1307(8) 0.7250(5) 0.033(2) Uani 1 1 d . . . . .
H8 H 0.757676 0.209087 0.747263 0.040 Uiso 1 1 calc R U . . .
C9 C 0.4219(13) -0.0299(8) 0.7151(5) 0.030(2) Uani 1 1 d . . . . .
C10 C 0.8345(13) 0.3404(8) 0.5183(5) 0.032(2) Uani 1 1 d . . . . .
C11 C 0.8393(14) 0.2205(9) 0.4874(5) 0.039(2) Uani 1 1 d . . . . .
H11 H 0.812787 0.187646 0.438729 0.047 Uiso 1 1 calc R U . . .
C12 C 0.5865(14) 0.7327(9) 0.4057(5) 0.039(2) Uani 1 1 d . . . . .
H12 H 0.569440 0.811863 0.418431 0.047 Uiso 1 1 calc R U . . .
C13 C 0.8827(14) 0.1485(9) 0.5277(5) 0.040(2) Uani 1 1 d . . . . .
H13 H 0.880766 0.067820 0.505548 0.048 Uiso 1 1 calc R U . . .
C14 C 0.6734(13) 0.5665(8) 0.4366(5) 0.034(2) Uani 1 1 d . . . . .
C15 C 0.9292(13) 0.1943(9) 0.6005(5) 0.034(2) Uani 1 1 d . . . . .
C16 C 0.9704(13) 0.1141(8) 0.6447(5) 0.035(2) Uani 1 1 d . . . . .
H16A H 1.032051 0.050471 0.616257 0.042 Uiso 1 1 calc R U . . .
H16B H 1.061726 0.160271 0.684773 0.042 Uiso 1 1 calc R U . . .
C17 C 0.9261(13) 0.3138(8) 0.6311(5) 0.035(2) Uani 1 1 d . . . . .
H17 H 0.957017 0.346675 0.679552 0.042 Uiso 1 1 calc R U . . .
C18 C 0.8779(13) 0.3878(9) 0.5916(5) 0.035(2) Uani 1 1 d . . . . .
H18 H 0.874752 0.467729 0.614009 0.042 Uiso 1 1 calc R U . . .
C19 C -0.4336(13) -0.1945(8) 0.8185(5) 0.035(2) Uani 1 1 d . . . . .
H19 H -0.555448 -0.200905 0.837973 0.041 Uiso 1 1 calc R U . . .
C20 C 0.5526(13) 0.6631(8) 0.3366(5) 0.039(2) Uani 1 1 d . . . . .
H20 H 0.512674 0.696541 0.302720 0.047 Uiso 1 1 calc R U . . .
C21 C 0.5202(13) 0.0879(8) 0.7464(5) 0.037(2) Uani 1 1 d . . . . .
H21 H 0.463128 0.137872 0.782726 0.045 Uiso 1 1 calc R U . . .
C22 C 0.6461(13) 0.6838(9) 0.4558(5) 0.037(2) Uani 1 1 d . . . . .
H22 H 0.668195 0.729896 0.502969 0.045 Uiso 1 1 calc R U . . .
C23 C -0.3081(14) -0.0849(8) 0.8371(6) 0.043(3) Uani 1 1 d . . . . .
H23 H -0.345176 -0.019007 0.868905 0.052 Uiso 1 1 calc R U . . .
C24 C 0.7352(13) 0.5159(9) 0.4941(5) 0.035(2) Uani 1 1 d . . . . .
C25 C -0.1291(14) -0.0741(8) 0.8083(5) 0.043(3) Uani 1 1 d . . . . .
H25 H -0.042432 -0.001235 0.821809 0.052 Uiso 1 1 calc R U . . .
O1W O 0.3192(13) 0.8121(7) 0.0523(5) 0.071(3) Uani 1 1 d G . . . .
H1WA H 0.346791 0.743008 0.046143 0.106 Uiso 1 1 d G U . . .
H1WB H 0.317495 0.827571 0.012840 0.106 Uiso 1 1 d DG U . . .
O2W O 0.2505(13) 0.9068(8) -0.0600(6) 0.084(3) Uani 1 1 d G U . . .
H2WA H 0.214344 0.971187 -0.037024 0.126 Uiso 1 1 d DG U . . .
H2WB H 0.171392 0.879586 -0.096728 0.126 Uiso 1 1 d G U . . .
H5 H -0.309(14) 0.426(8) -0.079(5) 0.05(3) Uiso 1 1 d . . . . .
H9 H 0.149(19) 0.716(11) 0.056(7) 0.00(3) Uiso 0.5 1 d . . P . .
H10 H -0.277(19) 0.424(11) 0.066(7) 0.10(5) Uiso 1 1 d . . . . .

loop_
_atom_site_aniso_label
_atom_site_aniso_U_11
_atom_site_aniso_U_22
_atom_site_aniso_U_33
_atom_site_aniso_U_23
_atom_site_aniso_U_13
_atom_site_aniso_U_12
Mo1 0.0177(4) 0.0167(3) 0.0217(4) 0.0036(3) 0.0050(3) 0.0033(3)
Mo2 0.0169(4) 0.0205(4) 0.0250(4) 0.0083(3) 0.0009(3) 0.0055(3)
Mo3 0.0139(3) 0.0269(4) 0.0195(4) 0.0086(3) 0.0017(3) 0.0046(3)
Co1 0.0317(7) 0.0375(7) 0.0388(8) 0.0142(6) 0.0034(6) 0.0059(6)
Al1 0.0145(16) 0.0182(17) 0.0190(18) 0.0066(14) 0.0021(13) 0.0029(13)
O9 0.024(3) 0.015(3) 0.024(3) 0.005(2) 0.002(2) 0.007(2)
O11 0.022(3) 0.023(3) 0.016(3) -0.002(2) 0.001(2) 0.003(2)
O15 0.017(3) 0.021(3) 0.024(3) 0.008(2) 0.000(2) 0.001(2)
O6 0.017(3) 0.026(3) 0.030(3) 0.009(3) 0.004(2) 0.004(2)
O5 0.013(3) 0.020(3) 0.024(3) 0.007(2) -0.001(2) 0.001(2)
O10 0.019(3) 0.023(3) 0.019(3) 0.003(3) 0.002(2) 0.002(2)
O7 0.038(4) 0.021(3) 0.045(4) 0.013(3) 0.009(3) 0.009(3)
O3 0.022(3) 0.039(4) 0.027(3) 0.008(3) 0.008(2) 0.001(3)
O1 0.024(3) 0.033(3) 0.022(3) 0.002(3) -0.004(2) 0.010(3)
O2 0.023(3) 0.042(4) 0.044(4) 0.026(3) 0.001(3) 0.006(3)
O4 0.019(3) 0.036(3) 0.031(3) 0.011(3) 0.007(2) 0.003(3)
O12 0.027(3) 0.022(3) 0.043(4) 0.004(3) 0.004(3) 0.003(3)
O13 0.045(4) 0.030(4) 0.048(4) 0.001(3) 0.015(3) -0.001(3)
N1 0.026(4) 0.040(5) 0.032(4) 0.010(4) 0.003(3) 0.013(3)
O14 0.062(5) 0.054(5) 0.030(4) 0.009(4) 0.002(3) 0.012(4)
N2 0.024(4) 0.028(4) 0.042(5) 0.011(4) -0.001(3) 0.001(3)
N3 0.042(5) 0.039(5) 0.028(4) 0.013(4) 0.008(3) 0.015(4)
N4 0.034(4) 0.026(4) 0.047(5) 0.003(4) 0.015(4) 0.002(3)
C1 0.036(5) 0.024(5) 0.031(5) 0.002(4) 0.008(4) 0.004(4)
C2 0.028(5) 0.027(5) 0.030(5) 0.015(4) -0.003(4) 0.002(4)
C3 0.033(5) 0.031(5) 0.025(5) 0.011(4) 0.004(4) 0.009(4)
C4 0.030(5) 0.029(5) 0.039(6) 0.007(4) 0.001(4) -0.002(4)
C5 0.026(5) 0.033(5) 0.026(5) 0.011(4) 0.005(4) 0.004(4)
C6 0.031(5) 0.030(5) 0.032(5) 0.003(4) 0.004(4) 0.011(4)
C7 0.043(6) 0.040(6) 0.024(5) 0.001(4) 0.007(4) 0.003(5)
C8 0.031(5) 0.024(5) 0.040(6) 0.006(4) 0.007(4) -0.003(4)
C9 0.029(5) 0.029(5) 0.035(5) 0.014(4) 0.005(4) 0.004(4)
C10 0.037(5) 0.034(5) 0.023(5) 0.006(4) 0.005(4) 0.004(4)
C11 0.054(6) 0.044(6) 0.016(5) 0.002(4) 0.003(4) 0.008(5)
C12 0.040(6) 0.043(6) 0.035(6) 0.008(5) 0.003(4) 0.014(5)
C13 0.046(6) 0.041(6) 0.029(5) 0.003(5) -0.001(4) 0.008(5)
C14 0.028(5) 0.038(5) 0.031(5) 0.009(4) -0.004(4) -0.003(4)
C15 0.031(5) 0.044(6) 0.030(5) 0.016(5) 0.006(4) 0.010(4)
C16 0.035(5) 0.043(6) 0.033(5) 0.021(5) 0.004(4) 0.003(4)
C17 0.029(5) 0.040(5) 0.034(5) 0.015(5) 0.001(4) -0.008(4)
C18 0.035(5) 0.037(5) 0.035(5) 0.015(5) 0.005(4) 0.001(4)
C19 0.031(5) 0.033(5) 0.045(6) 0.018(5) 0.005(4) 0.007(4)
C20 0.032(5) 0.038(6) 0.046(6) 0.010(5) 0.006(4) 0.009(4)
C21 0.033(5) 0.027(5) 0.044(6) -0.001(4) 0.011(4) 0.003(4)
C22 0.037(5) 0.041(6) 0.031(5) 0.008(5) 0.004(4) 0.007(4)
C23 0.044(6) 0.032(5) 0.053(7) 0.008(5) 0.014(5) 0.012(5)
C24 0.026(5) 0.054(6) 0.027(5) 0.016(5) 0.002(4) 0.007(4)
C25 0.043(6) 0.025(5) 0.053(7) 0.010(5) 0.005(5) -0.013(4)
O1W 0.047(5) 0.052(5) 0.106(7) 0.016(5) 0.013(5) -0.003(4)
O2W 0.081(7) 0.052(5) 0.108(8) 0.006(5) 0.032(6) 0.010(5)

loop_
_atom_type_symbol
_atom_type_description
_atom_type_scat_dispersion_real
_atom_type_scat_dispersion_imag
_atom_type_scat_source
C C 0.0033 0.0016 'International Tables Vol C Tables 4.2.6.8 and 6.1.1.4'
H H 0.0000 0.0000 'International Tables Vol C Tables 4.2.6.8 and 6.1.1.4'
Al Al 0.0645 0.0514 'International Tables Vol C Tables 4.2.6.8 and 6.1.1.4'
Co Co 0.3494 0.9721 'International Tables Vol C Tables 4.2.6.8 and 6.1.1.4'
Mo Mo -1.6832 0.6857 'International Tables Vol C Tables 4.2.6.8 and 6.1.1.4'
N N 0.0061 0.0033 'International Tables Vol C Tables 4.2.6.8 and 6.1.1.4'
O O 0.0106 0.0060 'International Tables Vol C Tables 4.2.6.8 and 6.1.1.4'

loop_
_geom_angle_atom_site_label_1
_geom_angle_atom_site_label_2
_geom_angle_atom_site_label_3
_geom_angle
_geom_angle_site_symmetry_1
_geom_angle_site_symmetry_3
_geom_angle_publ_flag
O9 Mo1 O10 68.03(19) . . ?
O11 Mo1 O9 84.5(2) . . ?
O11 Mo1 O6 151.2(2) . . ?
O11 Mo1 O10 71.4(2) . . ?
O6 Mo1 O9 73.5(2) . . ?
O6 Mo1 O10 83.2(2) . . ?
O3 Mo1 O9 156.5(2) . . ?
O3 Mo1 O11 97.1(3) . . ?
O3 Mo1 O6 96.1(3) . . ?
O3 Mo1 O10 90.2(2) . . ?
O12 Mo1 O9 95.7(2) . . ?
O12 Mo1 O11 99.2(3) . . ?
O12 Mo1 O6 101.1(3) . . ?
O12 Mo1 O10 161.5(2) . . ?
O12 Mo1 O3 107.0(3) . . ?
O9 Mo2 O5 68.53(18) . . ?
O15 Mo2 O9 82.8(2) . . ?
O15 Mo2 O6 151.6(2) . . ?
O15 Mo2 O5 72.4(2) . . ?
O6 Mo2 O9 73.0(2) . . ?
O6 Mo2 O5 85.0(2) . . ?
O7 Mo2 O9 98.3(3) . . ?
O7 Mo2 O15 97.1(3) . . ?
O7 Mo2 O6 100.7(3) . . ?
O7 Mo2 O5 163.7(2) . . ?
O7 Mo2 O2 107.2(3) . . ?
O2 Mo2 O9 154.0(2) . . ?
O2 Mo2 O15 98.5(3) . . ?
O2 Mo2 O6 97.1(3) . . ?
O2 Mo2 O5 87.0(2) . . ?
O11 Mo3 O15 149.0(2) . 2_565 ?
O11 Mo3 O5 80.4(2) . 2_565 ?
O11 Mo3 O10 73.3(2) . . ?
O15 Mo3 O5 72.8(2) 2_565 2_565 ?
O15 Mo3 O10 82.5(2) 2_565 . ?
O10 Mo3 O5 68.75(19) . 2_565 ?
O1 Mo3 O11 97.5(2) . . ?
O1 Mo3 O15 99.1(2) . 2_565 ?
O1 Mo3 O5 92.7(2) . 2_565 ?
O1 Mo3 O10 160.1(3) . . ?
O4 Mo3 O11 99.6(2) . . ?
O4 Mo3 O15 99.8(2) . 2_565 ?
O4 Mo3 O5 158.9(2) . 2_565 ?
O4 Mo3 O10 90.9(2) . . ?
O4 Mo3 O1 108.2(3) . . ?
O3 Co1 O2 85.9(2) 1_655 2_565 ?
O3 Co1 O4 89.3(2) 1_655 1_655 ?
O1 Co1 O3 86.8(2) . 1_655 ?
O1 Co1 O2 90.6(2) . 2_565 ?
O1 Co1 O4 176.1(2) . 1_655 ?
O4 Co1 O2 89.7(2) 1_655 2_565 ?
N1 Co1 O3 93.9(3) . 1_655 ?
N1 Co1 O1 89.7(2) . . ?
N1 Co1 O2 179.7(3) . 2_565 ?
N1 Co1 O4 90.0(2) . 1_655 ?
N1 Co1 N2 95.2(3) . 2_556 ?
N2 Co1 O3 168.0(3) 2_556 1_655 ?
N2 Co1 O1 85.4(3) 2_556 . ?
N2 Co1 O2 85.1(3) 2_556 2_565 ?
N2 Co1 O4 98.5(2) 2_556 1_655 ?
O9 Al1 O9 180.0 2_565 . ?
O5 Al1 O9 95.2(2) . 2_565 ?
O5 Al1 O9 95.2(2) 2_565 . ?
O5 Al1 O9 84.8(2) 2_565 2_565 ?
O5 Al1 O9 84.8(2) . . ?
O5 Al1 O5 180.0 2_565 . ?
O10 Al1 O9 84.2(2) . . ?
O10 Al1 O9 95.8(2) . 2_565 ?
O10 Al1 O9 84.2(2) 2_565 2_565 ?
O10 Al1 O9 95.8(2) 2_565 . ?
O10 Al1 O5 85.7(2) . 2_565 ?
O10 Al1 O5 85.7(2) 2_565 . ?
O10 Al1 O5 94.3(2) . . ?
O10 Al1 O5 94.3(2) 2_565 2_565 ?
O10 Al1 O10 180.0 . 2_565 ?
Mo1 O9 Mo2 94.4(2) . . ?
Mo1 O9 H9 115(6) . . ?
Mo2 O9 H9 130(6) . . ?
Al1 O9 Mo1 106.1(2) . . ?
Al1 O9 Mo2 105.2(2) . . ?
Al1 O9 H9 104(6) . . ?
Mo1 O11 Mo3 118.6(3) . . ?
Mo3 O15 Mo2 118.7(3) 2_565 . ?
Mo1 O6 Mo2 114.0(3) . . ?
Mo2 O5 H5 123(5) . . ?
Mo3 O5 Mo2 91.2(2) 2_565 . ?
Mo3 O5 H5 119(6) 2_565 . ?
Al1 O5 Mo2 101.5(2) . . ?
Al1 O5 Mo3 101.8(2) . 2_565 ?
Al1 O5 H5 116(6) . . ?
Mo1 O10 H10 113(9) . . ?
Mo3 O10 Mo1 91.20(19) . . ?
Mo3 O10 H10 106(10) . . ?
Al1 O10 Mo1 101.5(3) . . ?
Al1 O10 Mo3 103.8(2) . . ?
Al1 O10 H10 134(9) . . ?
Mo1 O3 Co1 138.1(3) . 1_455 ?
Mo3 O1 Co1 138.3(3) . . ?
Mo2 O2 Co1 138.3(3) . 2_565 ?
Mo3 O4 Co1 136.8(3) . 1_455 ?
C6 N1 Co1 123.7(6) . . ?
C20 N1 Co1 117.5(7) . . ?
C20 N1 C6 118.8(8) . . ?
C1 N2 Co1 122.4(6) . 2_556 ?
C19 N2 Co1 114.3(6) . 2_556 ?
C19 N2 C1 117.7(7) . . ?
C10 N3 H3 116.1 . . ?
C24 N3 H3 116.1 . . ?
C24 N3 C10 127.8(8) . . ?
C2 N4 H4 114.7 . . ?
C2 N4 C9 130.6(8) . . ?
C9 N4 H4 114.7 . . ?
N2 C1 H1 118.2 . . ?
N2 C1 C3 123.7(8) . . ?
C3 C1 H1 118.2 . . ?
O13 C2 N4 122.8(8) . . ?
O13 C2 C3 121.5(8) . . ?
N4 C2 C3 115.7(8) . . ?
C1 C3 C2 118.0(8) . . ?
C25 C3 C1 116.7(8) . . ?
C25 C3 C2 125.2(8) . . ?
C7 C4 H4A 120.1 . . ?
C7 C4 C9 119.9(8) . . ?
C9 C4 H4A 120.1 . . ?
C7 C5 C16 122.6(8) . . ?
C8 C5 C7 117.5(8) . . ?
C8 C5 C16 119.8(8) . . ?
N1 C6 H6 119.0 . . ?
N1 C6 C14 122.0(8) . . ?
C14 C6 H6 119.0 . . ?
C4 C7 C5 122.6(9) . . ?
C4 C7 H7 118.7 . . ?
C5 C7 H7 118.7 . . ?
C5 C8 H8 119.4 . . ?
C21 C8 C5 121.3(8) . . ?
C21 C8 H8 119.4 . . ?
C4 C9 N4 126.4(8) . . ?
C4 C9 C21 116.9(8) . . ?
C21 C9 N4 116.7(8) . . ?
C11 C10 N3 118.3(8) . . ?
C11 C10 C18 118.0(9) . . ?
C18 C10 N3 123.7(8) . . ?
C10 C11 H11 119.3 . . ?
C10 C11 C13 121.4(9) . . ?
C13 C11 H11 119.3 . . ?
C20 C12 H12 120.5 . . ?
C20 C12 C22 119.0(9) . . ?
C22 C12 H12 120.5 . . ?
C11 C13 H13 119.2 . . ?
C11 C13 C15 121.5(9) . . ?
C15 C13 H13 119.2 . . ?
C6 C14 C24 124.1(9) . . ?
C22 C14 C6 117.5(9) . . ?
C22 C14 C24 118.4(9) . . ?
C13 C15 C16 121.3(9) . . ?
C17 C15 C13 117.1(9) . . ?
C17 C15 C16 121.6(8) . . ?
C5 C16 C15 111.6(8) . . ?
C5 C16 H16A 109.3 . . ?
C5 C16 H16B 109.3 . . ?
C15 C16 H16A 109.3 . . ?
C15 C16 H16B 109.3 . . ?
H16A C16 H16B 108.0 . . ?
C15 C17 H17 118.8 . . ?
C15 C17 C18 122.4(9) . . ?
C18 C17 H17 118.8 . . ?
C10 C18 C17 119.6(9) . . ?
C10 C18 H18 120.2 . . ?
C17 C18 H18 120.2 . . ?
N2 C19 H19 119.0 . . ?
N2 C19 C23 122.0(9) . . ?
C23 C19 H19 119.0 . . ?
N1 C20 C12 122.3(10) . . ?
N1 C20 H20 118.8 . . ?
C12 C20 H20 118.8 . . ?
C8 C21 C9 121.7(8) . . ?
C8 C21 H21 119.2 . . ?
C9 C21 H21 119.2 . . ?
C12 C22 C14 120.4(9) . . ?
C12 C22 H22 119.8 . . ?
C14 C22 H22 119.8 . . ?
C19 C23 H23 120.2 . . ?
C25 C23 C19 119.6(9) . . ?
C25 C23 H23 120.2 . . ?
O14 C24 N3 124.5(9) . . ?
O14 C24 C14 117.3(9) . . ?
N3 C24 C14 118.1(8) . . ?
C3 C25 H25 119.9 . . ?
C23 C25 C3 120.2(9) . . ?
C23 C25 H25 119.9 . . ?
H1WA O1W H1WB 109.6 . . ?
H2WA O2W H2WB 104.5 . . ?

loop_
_geom_bond_atom_site_label_1
_geom_bond_atom_site_label_2
_geom_bond_distance
_geom_bond_site_symmetry_2
_geom_bond_publ_flag
Mo1 O9 2.206(5) . ?
Mo1 O11 1.907(5) . ?
Mo1 O6 1.930(6) . ?
Mo1 O10 2.336(5) . ?
Mo1 O3 1.735(6) . ?
Mo1 O12 1.686(5) . ?
Mo2 O9 2.219(5) . ?
Mo2 O15 1.923(5) . ?
Mo2 O6 1.942(6) . ?
Mo2 O5 2.324(5) . ?
Mo2 O7 1.681(5) . ?
Mo2 O2 1.749(6) . ?
Mo3 O11 1.908(5) . ?
Mo3 O15 1.922(5) 2_565 ?
Mo3 O5 2.307(5) 2_565 ?
Mo3 O10 2.256(6) . ?
Mo3 O1 1.717(5) . ?
Mo3 O4 1.716(5) . ?
Co1 O3 2.152(6) 1_655 ?
Co1 O1 2.129(5) . ?
Co1 O2 2.208(6) 2_565 ?
Co1 O4 2.159(5) 1_655 ?
Co1 N1 2.083(7) . ?
Co1 N2 2.124(7) 2_556 ?
Al1 O9 1.900(5) . ?
Al1 O9 1.900(5) 2_565 ?
Al1 O5 1.896(5) . ?
Al1 O5 1.896(5) 2_565 ?
Al1 O10 1.892(6) 2_565 ?
Al1 O10 1.892(6) . ?
O9 H9 1.26(13) . ?
O5 H5 0.98(9) . ?
O10 H10 0.81(13) . ?
O13 C2 1.229(10) . ?
N1 C6 1.352(11) . ?
N1 C20 1.338(11) . ?
O14 C24 1.239(10) . ?
N2 C1 1.356(11) . ?
N2 C19 1.338(11) . ?
N3 H3 0.8600 . ?
N3 C10 1.408(12) . ?
N3 C24 1.341(12) . ?
N4 H4 0.8600 . ?
N4 C2 1.355(10) . ?
N4 C9 1.406(11) . ?
C1 H1 0.9300 . ?
C1 C3 1.389(12) . ?
C2 C3 1.494(12) . ?
C3 C25 1.386(12) . ?
C4 H4A 0.9300 . ?
C4 C7 1.371(12) . ?
C4 C9 1.392(12) . ?
C5 C7 1.373(12) . ?
C5 C8 1.372(11) . ?
C5 C16 1.497(12) . ?
C6 H6 0.9300 . ?
C6 C14 1.397(12) . ?
C7 H7 0.9300 . ?
C8 H8 0.9300 . ?
C8 C21 1.355(12) . ?
C9 C21 1.404(11) . ?
C10 C11 1.386(12) . ?
C10 C18 1.401(12) . ?
C11 H11 0.9300 . ?
C11 C13 1.387(14) . ?
C12 H12 0.9300 . ?
C12 C20 1.369(13) . ?
C12 C22 1.373(13) . ?
C13 H13 0.9300 . ?
C13 C15 1.395(12) . ?
C14 C22 1.383(13) . ?
C14 C24 1.515(13) . ?
C15 C16 1.522(12) . ?
C15 C17 1.379(13) . ?
C16 H16A 0.9700 . ?
C16 H16B 0.9700 . ?
C17 H17 0.9300 . ?
C17 C18 1.406(13) . ?
C18 H18 0.9300 . ?
C19 H19 0.9300 . ?
C19 C23 1.382(12) . ?
C20 H20 0.9300 . ?
C21 H21 0.9300 . ?
C22 H22 0.9300 . ?
C23 H23 0.9300 . ?
C23 C25 1.368(13) . ?
C25 H25 0.9300 . ?
O1W H1WA 0.8499 . ?
O1W H1WB 0.8499 . ?
O2W H2WA 0.8498 . ?
O2W H2WB 0.8494 . ?

loop_
_geom_torsion_atom_site_label_1
_geom_torsion_atom_site_label_2
_geom_torsion_atom_site_label_3
_geom_torsion_atom_site_label_4
_geom_torsion
_geom_torsion_site_symmetry_1
_geom_torsion_site_symmetry_2
_geom_torsion_site_symmetry_3
_geom_torsion_site_symmetry_4
_geom_torsion_publ_flag
Co1 N1 C6 C14 -179.8(6) . . . . ?
Co1 N1 C20 C12 179.5(7) . . . . ?
Co1 N2 C1 C3 -147.8(7) 2_556 . . . ?
Co1 N2 C19 C23 150.8(8) 2_556 . . . ?
O9 Mo1 O3 Co1 46.9(9) . . . 1_455 ?
O9 Mo2 O2 Co1 -70.5(8) . . . 2_565 ?
O9 Al1 O5 Mo2 -178.6(2) 2_565 . . . ?
O9 Al1 O5 Mo2 1.4(2) . . . . ?
O9 Al1 O5 Mo3 -84.9(2) 2_565 . . 2_565 ?
O9 Al1 O5 Mo3 95.1(2) . . . 2_565 ?
O9 Al1 O10 Mo1 177.3(2) 2_565 . . . ?
O9 Al1 O10 Mo1 -2.7(2) . . . . ?
O9 Al1 O10 Mo3 83.1(2) 2_565 . . . ?
O9 Al1 O10 Mo3 -96.9(2) . . . . ?
O11 Mo1 O3 Co1 -45.7(5) . . . 1_455 ?
O11 Mo3 O1 Co1 -121.3(5) . . . . ?
O11 Mo3 O4 Co1 41.8(5) . . . 1_455 ?
O15 Mo2 O2 Co1 20.4(5) . . . 2_565 ?
O15 Mo3 O1 Co1 32.3(5) 2_565 . . . ?
O15 Mo3 O4 Co1 -113.9(4) 2_565 . . 1_455 ?
O6 Mo1 O3 Co1 108.7(5) . . . 1_455 ?
O6 Mo2 O2 Co1 -135.8(5) . . . 2_565 ?
O5 Mo2 O2 Co1 -51.3(5) . . . 2_565 ?
O5 Mo3 O1 Co1 -40.6(5) 2_565 . . . ?
O5 Mo3 O4 Co1 -46.6(9) 2_565 . . 1_455 ?
O5 Al1 O10 Mo1 93.0(2) 2_565 . . . ?
O5 Al1 O10 Mo1 -87.0(2) . . . . ?
O5 Al1 O10 Mo3 178.8(2) . . . . ?
O5 Al1 O10 Mo3 -1.2(2) 2_565 . . . ?
O10 Mo1 O3 Co1 25.6(5) . . . 1_455 ?
O10 Mo3 O1 Co1 -60.7(9) . . . . ?
O10 Mo3 O4 Co1 -31.4(4) . . . 1_455 ?
O10 Al1 O5 Mo2 85.2(2) . . . . ?
O10 Al1 O5 Mo2 -94.8(2) 2_565 . . . ?
O10 Al1 O5 Mo3 178.9(2) . . . 2_565 ?
O10 Al1 O5 Mo3 -1.1(2) 2_565 . . 2_565 ?
O7 Mo2 O2 Co1 120.6(5) . . . 2_565 ?
O1 Mo3 O4 Co1 143.0(4) . . . 1_455 ?
O4 Mo3 O1 Co1 135.9(5) . . . . ?
O12 Mo1 O3 Co1 -147.7(4) . . . 1_455 ?
O13 C2 C3 C1 0.2(13) . . . . ?
O13 C2 C3 C25 -178.2(9) . . . . ?
N1 C6 C14 C22 0.4(13) . . . . ?
N1 C6 C14 C24 178.0(8) . . . . ?
N2 C1 C3 C2 179.7(8) . . . . ?
N2 C1 C3 C25 -1.8(14) . . . . ?
N2 C19 C23 C25 0.5(16) . . . . ?
N3 C10 C11 C13 -178.9(9) . . . . ?
N3 C10 C18 C17 -179.5(8) . . . . ?
N4 C2 C3 C1 -178.5(8) . . . . ?
N4 C2 C3 C25 3.1(13) . . . . ?
N4 C9 C21 C8 -178.8(9) . . . . ?
C1 N2 C19 C23 -3.6(14) . . . . ?
C1 C3 C25 C23 -1.5(15) . . . . ?
C2 N4 C9 C4 -2.2(16) . . . . ?
C2 N4 C9 C21 179.9(9) . . . . ?
C2 C3 C25 C23 177.0(10) . . . . ?
C4 C9 C21 C8 3.0(15) . . . . ?
C5 C8 C21 C9 0.6(16) . . . . ?
C6 N1 C20 C12 -0.8(13) . . . . ?
C6 C14 C22 C12 -1.0(14) . . . . ?
C6 C14 C24 O14 -168.6(9) . . . . ?
C6 C14 C24 N3 10.8(13) . . . . ?
C7 C4 C9 N4 178.4(9) . . . . ?
C7 C4 C9 C21 -3.7(14) . . . . ?
C7 C5 C8 C21 -3.5(14) . . . . ?
C7 C5 C16 C15 104.4(10) . . . . ?
C8 C5 C7 C4 2.8(15) . . . . ?
C8 C5 C16 C15 -73.6(11) . . . . ?
C9 N4 C2 O13 3.4(16) . . . . ?
C9 N4 C2 C3 -177.9(9) . . . . ?
C9 C4 C7 C5 0.8(15) . . . . ?
C10 N3 C24 O14 4.2(15) . . . . ?
C10 N3 C24 C14 -175.2(8) . . . . ?
C10 C11 C13 C15 -1.9(16) . . . . ?
C11 C10 C18 C17 0.6(13) . . . . ?
C11 C13 C15 C16 178.0(9) . . . . ?
C11 C13 C15 C17 1.3(14) . . . . ?
C13 C15 C16 C5 -88.5(10) . . . . ?
C13 C15 C17 C18 0.2(13) . . . . ?
C15 C17 C18 C10 -1.2(14) . . . . ?
C16 C5 C7 C4 -175.3(9) . . . . ?
C16 C5 C8 C21 174.6(9) . . . . ?
C16 C15 C17 C18 -176.5(8) . . . . ?
C17 C15 C16 C5 88.0(10) . . . . ?
C18 C10 C11 C13 0.9(14) . . . . ?
C19 N2 C1 C3 4.3(14) . . . . ?
C19 C23 C25 C3 2.1(16) . . . . ?
C20 N1 C6 C14 0.5(13) . . . . ?
C20 C12 C22 C14 0.7(14) . . . . ?
C22 C12 C20 N1 0.2(14) . . . . ?
C22 C14 C24 O14 9.0(13) . . . . ?
C22 C14 C24 N3 -171.6(9) . . . . ?
C24 N3 C10 C11 165.6(9) . . . . ?
C24 N3 C10 C18 -14.2(15) . . . . ?
C24 C14 C22 C12 -178.8(8) . . . . ?
